data_2219650
loop_
_publ_author_name
'Kobayashi, Masayuki'
'Masaoka, Shigeyuki'
'Sakai, Ken'

_publ_section_title
;
 <i>N</i>-(1,10-Phenanthrolin-5-yl)-4-(2-pyridyl)benzamide monohydrate
;
_journal_coeditor_code LH2685
_journal_issue 10
_journal_name_full 'Acta Crystallographica Section E'
_journal_page_first o1979
_journal_paper_doi 10.1107/S1600536808029851
_journal_volume 64
_journal_year 2008
_chemical_formula_iupac 'C24 H16 N4 O, H2 O'
_chemical_formula_moiety 'C24 H16 N4 O, H2 O'
_chemical_formula_sum 'C24 H18 N4 O2'
_chemical_formula_weight 394.42
_chemical_name_systematic
;
<i>N</i>-(1,10-Phenanthrolin-5-yl)-4-(2-pyridyl)benzamide monohydrate
;
_space_group_IT_number 2
_symmetry_cell_setting triclinic
_symmetry_space_group_name_Hall '-P 1'
_symmetry_space_group_name_H-M 'P -1'
_atom_sites_solution_hydrogens geom
_atom_sites_solution_primary direct
_atom_sites_solution_secondary difmap
_cell_angle_alpha 73.638(3)
_cell_angle_beta 82.883(4)
_cell_angle_gamma 64.695(3)
_cell_formula_units_Z 2
_cell_length_a 8.226(2)
_cell_length_b 9.357(3)
_cell_length_c 13.849(4)
_cell_measurement_reflns_used 7706
_cell_measurement_temperature 296(2)
_cell_measurement_theta_max 25.03
_cell_measurement_theta_min 2.49
_cell_volume 924.6(5)
_computing_cell_refinement 'SAINT (Bruker, 2004)'
_computing_data_collection 'APEX2 (Bruker, 2006)'
_computing_data_reduction 'SAINT (Bruker, 2004)'
_computing_molecular_graphics 'KENX (Sakai, 2004)'
_computing_publication_material
;
SHELXL97 (Sheldrick, 2008), TEXSAN (Molecular Structure Corporation,
2001),
KENX (Sakai, 2004) and ORTEPII (Johnson, 1976)
;
_computing_structure_refinement 'SHELXL97 (Sheldrick, 2008)'
_computing_structure_solution 'SHELXS97 (Sheldrick, 2008)'
_diffrn_ambient_temperature 296(2)
_diffrn_measured_fraction_theta_full 0.987
_diffrn_measured_fraction_theta_max 0.987
_diffrn_measurement_device 'Bruker SMART APEX CCD-detector'
_diffrn_measurement_method '\f and \w'
_diffrn_radiation_monochromator graphite
_diffrn_radiation_source 'rotating anode with a mirror focusing unit'
_diffrn_radiation_type MoK\a
_diffrn_radiation_wavelength 0.71073
_diffrn_reflns_av_R_equivalents 0.0365
_diffrn_reflns_av_sigmaI/netI 0.0472
_diffrn_reflns_limit_h_max 9
_diffrn_reflns_limit_h_min -9
_diffrn_reflns_limit_k_max 11
_diffrn_reflns_limit_k_min -11
_diffrn_reflns_limit_l_max 16
_diffrn_reflns_limit_l_min -16
_diffrn_reflns_number 8821
_diffrn_reflns_theta_full 25.03
_diffrn_reflns_theta_max 25.03
_diffrn_reflns_theta_min 2.49
_diffrn_standards_decay_% 0
_diffrn_standards_number 0
_exptl_absorpt_coefficient_mu 0.093
_exptl_absorpt_correction_T_max 0.995
_exptl_absorpt_correction_T_min 0.992
_exptl_absorpt_correction_type multi-scan
_exptl_absorpt_process_details '(SADABS; Sheldrick, 1996)'
_exptl_crystal_colour yellow
_exptl_crystal_density_diffrn 1.417
_exptl_crystal_density_method 'not measured'
_exptl_crystal_description cube
_exptl_crystal_F_000 412
_exptl_crystal_size_max 0.13
_exptl_crystal_size_mid 0.05
_exptl_crystal_size_min 0.05
_refine_diff_density_max 0.300
_refine_diff_density_min -0.233
_refine_ls_goodness_of_fit_ref 1.035
_refine_ls_hydrogen_treatment mixed
_refine_ls_matrix_type full
_refine_ls_number_parameters 279
_refine_ls_number_reflns 3222
_refine_ls_number_restraints 0
_refine_ls_restrained_S_all 1.035
_refine_ls_R_factor_all 0.0774
_refine_ls_R_factor_gt 0.0467
_refine_ls_shift/su_max 0.000
_refine_ls_shift/su_mean 0.000
_refine_ls_structure_factor_coef Fsqd
_refine_ls_weighting_details 'calc w = 1/[\s^2^(Fo^2^)+(0.0447P)^2^+0.4023P] where P=(Fo^2^+2Fc^2^)/3'
_refine_ls_weighting_scheme calc
_refine_ls_wR_factor_gt 0.1021
_refine_ls_wR_factor_ref 0.1137
_reflns_number_gt 2284
_reflns_number_total 3222
_reflns_threshold_expression I>2\s(I)
_cod_data_source_file lh2685.cif
_cod_data_source_block I
_cod_original_cell_volume 924.7(5)
_cod_database_code 2219650
_cod_database_fobs_code 2219650

loop_
_symmetry_equiv_pos_as_xyz
'x, y, z'
'-x, -y, -z'

loop_
_atom_site_type_symbol
_atom_site_label
_atom_site_fract_x
_atom_site_fract_y
_atom_site_fract_z
_atom_site_U_iso_or_equiv
_atom_site_adp_type
_atom_site_calc_flag
_atom_site_refinement_flags
_atom_site_occupancy
O O1 0.6321(2) 0.64738(18) 0.79108(12) 0.0325(4) Uani d . 1
O O2 0.8041(2) 0.0010(2) 0.48055(13) 0.0320(4) Uani d . 1
N N1 0.9204(2) 0.3157(2) 0.44978(14) 0.0227(4) Uani d . 1
N N2 0.7555(2) 0.2000(2) 0.61822(14) 0.0240(4) Uani d . 1
N N3 0.4357(2) 0.7537(2) 0.66380(13) 0.0234(4) Uani d . 1
H H3 0.3311 0.8231 0.6404 0.028 Uiso calc R 1
N N4 0.1196(2) 1.2126(2) 1.05472(14) 0.0283(5) Uani d . 1
C C1 0.9942(3) 0.3743(3) 0.36656(17) 0.0261(5) Uani d . 1
H H1 1.0806 0.3002 0.3340 0.031 Uiso calc R 1
C C2 0.9506(3) 0.5398(3) 0.32478(17) 0.0269(5) Uani d . 1
H H2 1.0048 0.5749 0.2654 0.032 Uiso calc R 1
C C3 0.8266(3) 0.6497(3) 0.37276(17) 0.0242(5) Uani d . 1
H H3A 0.7957 0.7610 0.3466 0.029 Uiso calc R 1
C C4 0.7459(3) 0.5937(2) 0.46189(16) 0.0202(5) Uani d . 1
C C5 0.7961(3) 0.4238(2) 0.49721(16) 0.0194(5) Uani d . 1
C C6 0.7149(3) 0.3620(2) 0.58924(16) 0.0196(5) Uani d . 1
C C7 0.5959(3) 0.4720(2) 0.64404(16) 0.0203(5) Uani d . 1
C C8 0.5206(3) 0.4072(3) 0.73217(17) 0.0251(5) Uani d . 1
H H8 0.4421 0.4754 0.7708 0.030 Uiso calc R 1
C C9 0.5626(3) 0.2438(3) 0.76114(18) 0.0281(5) Uani d . 1
H H9 0.5137 0.1991 0.8197 0.034 Uiso calc R 1
C C10 0.6796(3) 0.1450(3) 0.70180(18) 0.0274(5) Uani d . 1
H H10 0.7061 0.0338 0.7219 0.033 Uiso calc R 1
C C11 0.6237(3) 0.7014(2) 0.51907(17) 0.0222(5) Uani d . 1
H H11 0.5914 0.8133 0.4952 0.027 Uiso calc R 1
C C12 0.5542(3) 0.6440(2) 0.60716(16) 0.0207(5) Uani d . 1
C C13 0.4863(3) 0.7494(3) 0.75393(17) 0.0235(5) Uani d . 1
C C14 0.3587(3) 0.8709(2) 0.80803(16) 0.0214(5) Uani d . 1
C C15 0.1777(3) 0.9621(2) 0.78548(17) 0.0226(5) Uani d . 1
H H15 0.1289 0.9500 0.7328 0.027 Uiso calc R 1
C C16 0.0692(3) 1.0709(3) 0.84065(17) 0.0241(5) Uani d . 1
H H16 -0.0519 1.1309 0.8245 0.029 Uiso calc R 1
C C17 0.1378(3) 1.0925(2) 0.92009(16) 0.0214(5) Uani d . 1
C C18 0.3183(3) 0.9973(3) 0.94320(18) 0.0273(5) Uani d . 1
H H18 0.3666 1.0069 0.9971 0.033 Uiso calc R 1
C C19 0.4274(3) 0.8894(3) 0.88841(17) 0.0267(5) Uani d . 1
H H19 0.5482 0.8282 0.9052 0.032 Uiso calc R 1
C C20 0.0297(3) 1.2124(3) 0.97979(17) 0.0222(5) Uani d . 1
C C21 -0.1468(3) 1.3208(3) 0.95877(18) 0.0271(5) Uani d . 1
H H21 -0.2065 1.3184 0.9069 0.033 Uiso calc R 1
C C22 -0.2342(3) 1.4330(3) 1.01517(18) 0.0303(6) Uani d . 1
H H22 -0.3535 1.5064 1.0021 0.036 Uiso calc R 1
C C23 -0.1423(3) 1.4343(3) 1.09085(18) 0.0297(6) Uani d . 1
H H23 -0.1972 1.5092 1.1297 0.036 Uiso calc R 1
C C24 0.0327(3) 1.3224(3) 1.10773(18) 0.0303(6) Uani d . 1
H H24 0.0944 1.3232 1.1593 0.036 Uiso calc R 1
H H1S 0.809(4) 0.067(4) 0.518(3) 0.093(12) Uiso d . 1
H H2S 0.900(4) -0.092(4) 0.494(2) 0.068(10) Uiso d . 1

loop_
_atom_site_aniso_label
_atom_site_aniso_U_11
_atom_site_aniso_U_22
_atom_site_aniso_U_33
_atom_site_aniso_U_12
_atom_site_aniso_U_13
_atom_site_aniso_U_23
O1 0.0266(9) 0.0314(9) 0.0339(10) -0.0004(8) -0.0089(8) -0.0150(8)
O2 0.0348(10) 0.0202(9) 0.0357(11) -0.0016(8) -0.0115(8) -0.0102(8)
N1 0.0229(10) 0.0218(10) 0.0218(11) -0.0049(8) -0.0011(8) -0.0096(8)
N2 0.0272(10) 0.0207(10) 0.0235(11) -0.0087(8) -0.0050(9) -0.0045(8)
N3 0.0183(10) 0.0242(10) 0.0249(11) -0.0022(8) -0.0025(8) -0.0116(8)
N4 0.0317(11) 0.0307(11) 0.0263(12) -0.0140(9) 0.0018(9) -0.0120(9)
C1 0.0248(13) 0.0314(13) 0.0209(14) -0.0075(10) 0.0008(10) -0.0119(11)
C2 0.0279(13) 0.0325(13) 0.0200(13) -0.0125(11) -0.0026(10) -0.0053(11)
C3 0.0281(13) 0.0208(11) 0.0229(14) -0.0099(10) -0.0055(10) -0.0023(10)
C4 0.0189(11) 0.0209(11) 0.0202(13) -0.0064(9) -0.0050(9) -0.0053(9)
C5 0.0180(11) 0.0190(11) 0.0209(13) -0.0050(9) -0.0048(9) -0.0067(10)
C6 0.0187(11) 0.0182(11) 0.0217(13) -0.0063(9) -0.0051(9) -0.0047(9)
C7 0.0164(11) 0.0234(11) 0.0212(13) -0.0064(9) -0.0038(9) -0.0073(10)
C8 0.0225(12) 0.0290(12) 0.0258(14) -0.0102(10) 0.0024(10) -0.0118(10)
C9 0.0304(13) 0.0328(13) 0.0237(14) -0.0166(11) 0.0003(11) -0.0055(11)
C10 0.0322(13) 0.0213(11) 0.0286(15) -0.0124(10) -0.0048(11) -0.0020(11)
C11 0.0218(12) 0.0152(11) 0.0265(14) -0.0039(9) -0.0060(10) -0.0044(10)
C12 0.0177(11) 0.0211(11) 0.0222(13) -0.0047(9) -0.0041(10) -0.0075(10)
C13 0.0222(12) 0.0225(12) 0.0250(14) -0.0074(10) -0.0051(10) -0.0055(10)
C14 0.0232(12) 0.0179(11) 0.0233(13) -0.0092(9) 0.0014(10) -0.0050(10)
C15 0.0267(12) 0.0220(11) 0.0202(13) -0.0104(10) -0.0020(10) -0.0057(10)
C16 0.0215(12) 0.0219(11) 0.0285(14) -0.0074(10) -0.0022(10) -0.0073(10)
C17 0.0248(12) 0.0184(11) 0.0224(13) -0.0109(10) 0.0004(10) -0.0043(10)
C18 0.0289(13) 0.0304(13) 0.0271(14) -0.0120(11) -0.0042(11) -0.0127(11)
C19 0.0225(12) 0.0265(12) 0.0315(15) -0.0072(10) -0.0026(10) -0.0117(11)
C20 0.0262(12) 0.0219(11) 0.0224(13) -0.0150(10) 0.0027(10) -0.0046(10)
C21 0.0278(13) 0.0270(12) 0.0281(14) -0.0121(10) -0.0003(11) -0.0081(11)
C22 0.0257(13) 0.0285(13) 0.0364(15) -0.0103(10) 0.0059(11) -0.0116(11)
C23 0.0321(14) 0.0325(13) 0.0310(15) -0.0168(11) 0.0106(11) -0.0166(11)
C24 0.0373(15) 0.0349(14) 0.0257(14) -0.0188(12) 0.0028(11) -0.0133(11)

loop_
_atom_type_symbol
_atom_type_description
_atom_type_scat_dispersion_real
_atom_type_scat_dispersion_imag
_atom_type_scat_source
C C 0.0033 0.0016 'International Tables Vol C Tables 4.2.6.8 and 6.1.1.4'
H H 0.0000 0.0000 'International Tables Vol C Tables 4.2.6.8 and 6.1.1.4'
N N 0.0061 0.0033 'International Tables Vol C Tables 4.2.6.8 and 6.1.1.4'
O O 0.0106 0.0060 'International Tables Vol C Tables 4.2.6.8 and 6.1.1.4'

loop_
_geom_angle_atom_site_label_1
_geom_angle_atom_site_label_2
_geom_angle_atom_site_label_3
_geom_angle
H1S O2 H2S 109(3)
C1 N1 C5 117.71(19)
C10 N2 C6 117.68(19)
C13 N3 C12 120.42(17)
C13 N3 H3 119.8
C12 N3 H3 119.8
C24 N4 C20 117.8(2)
N1 C1 C2 124.1(2)
N1 C1 H1 118.0
C2 C1 H1 118.0
C3 C2 C1 118.5(2)
C3 C2 H2 120.7
C1 C2 H2 120.7
C2 C3 C4 119.6(2)
C2 C3 H3A 120.2
C4 C3 H3A 120.2
C3 C4 C5 117.66(19)
C3 C4 C11 122.32(19)
C5 C4 C11 119.9(2)
N1 C5 C4 122.4(2)
N1 C5 C6 118.61(18)
C4 C5 C6 119.02(19)
N2 C6 C7 122.6(2)
N2 C6 C5 118.13(19)
C7 C6 C5 119.30(19)
C8 C7 C6 117.37(19)
C8 C7 C12 122.94(19)
C6 C7 C12 119.7(2)
C9 C8 C7 119.7(2)
C9 C8 H8 120.1
C7 C8 H8 120.1
C8 C9 C10 118.9(2)
C8 C9 H9 120.6
C10 C9 H9 120.6
N2 C10 C9 123.8(2)
N2 C10 H10 118.1
C9 C10 H10 118.1
C12 C11 C4 121.33(19)
C12 C11 H11 119.3
C4 C11 H11 119.3
C11 C12 N3 120.22(19)
C11 C12 C7 120.60(19)
N3 C12 C7 119.2(2)
O1 C13 N3 121.2(2)
O1 C13 C14 120.86(19)
N3 C13 C14 117.90(18)
C15 C14 C19 118.5(2)
C15 C14 C13 124.69(19)
C19 C14 C13 116.80(19)
C16 C15 C14 120.5(2)
C16 C15 H15 119.7
C14 C15 H15 119.7
C15 C16 C17 121.3(2)
C15 C16 H16 119.3
C17 C16 H16 119.3
C18 C17 C16 117.4(2)
C18 C17 C20 118.70(19)
C16 C17 C20 123.92(19)
C19 C18 C17 121.7(2)
C19 C18 H18 119.2
C17 C18 H18 119.2
C18 C19 C14 120.5(2)
C18 C19 H19 119.7
C14 C19 H19 119.7
N4 C20 C21 121.5(2)
N4 C20 C17 114.92(19)
C21 C20 C17 123.5(2)
C20 C21 C22 119.6(2)
C20 C21 H21 120.2
C22 C21 H21 120.2
C23 C22 C21 118.9(2)
C23 C22 H22 120.6
C21 C22 H22 120.6
C24 C23 C22 118.2(2)
C24 C23 H23 120.9
C22 C23 H23 120.9
N4 C24 C23 124.0(2)
N4 C24 H24 118.0
C23 C24 H24 118.0

loop_
_geom_bond_atom_site_label_1
_geom_bond_atom_site_label_2
_geom_bond_distance
O1 C13 1.229(2)
O2 H1S 0.92(4)
O2 H2S 0.88(3)
N1 C1 1.324(3)
N1 C5 1.351(3)
N2 C10 1.325(3)
N2 C6 1.352(3)
N3 C13 1.349(3)
N3 C12 1.424(3)
N3 H3 0.8600
N4 C24 1.331(3)
N4 C20 1.347(3)
C1 C2 1.391(3)
C1 H1 0.9300
C2 C3 1.363(3)
C2 H2 0.9300
C3 C4 1.403(3)
C3 H3A 0.9300
C4 C5 1.410(3)
C4 C11 1.428(3)
C5 C6 1.452(3)
C6 C7 1.410(3)
C7 C8 1.400(3)
C7 C12 1.441(3)
C8 C9 1.362(3)
C8 H8 0.9300
C9 C10 1.388(3)
C9 H9 0.9300
C10 H10 0.9300
C11 C12 1.351(3)
C11 H11 0.9300
C13 C14 1.490(3)
C14 C15 1.386(3)
C14 C19 1.392(3)
C15 C16 1.381(3)
C15 H15 0.9300
C16 C17 1.395(3)
C16 H16 0.9300
C17 C18 1.388(3)
C17 C20 1.490(3)
C18 C19 1.375(3)
C18 H18 0.9300
C19 H19 0.9300
C20 C21 1.378(3)
C21 C22 1.381(3)
C21 H21 0.9300
C22 C23 1.372(3)
C22 H22 0.9300
C23 C24 1.371(3)
C23 H23 0.9300
C24 H24 0.9300

loop_
_geom_hbond_atom_site_label_D
_geom_hbond_atom_site_label_H
_geom_hbond_atom_site_label_A
_geom_hbond_distance_DH
_geom_hbond_distance_HA
_geom_hbond_distance_DA
_geom_hbond_angle_DHA
_geom_hbond_publ_flag
O2 H1S N2 0.92(4) 2.01(4) 2.905(2) 163(3) yes

loop_
_geom_torsion_atom_site_label_1
_geom_torsion_atom_site_label_2
_geom_torsion_atom_site_label_3
_geom_torsion_atom_site_label_4
_geom_torsion
C5 N1 C1 C2 -0.5(3)
N1 C1 C2 C3 1.2(3)
C1 C2 C3 C4 -0.4(3)
C2 C3 C4 C5 -0.9(3)
C2 C3 C4 C11 175.97(19)
C1 N1 C5 C4 -0.9(3)
C1 N1 C5 C6 -179.31(17)
C3 C4 C5 N1 1.6(3)
C11 C4 C5 N1 -175.33(18)
C3 C4 C5 C6 -179.97(17)
C11 C4 C5 C6 3.1(3)
C10 N2 C6 C7 -0.3(3)
C10 N2 C6 C5 -179.43(18)
N1 C5 C6 N2 -6.0(3)
C4 C5 C6 N2 175.59(17)
N1 C5 C6 C7 174.89(18)
C4 C5 C6 C7 -3.6(3)
N2 C6 C7 C8 0.8(3)
C5 C6 C7 C8 179.88(17)
N2 C6 C7 C12 -178.05(18)
C5 C6 C7 C12 1.1(3)
C6 C7 C8 C9 -0.5(3)
C12 C7 C8 C9 178.31(19)
C7 C8 C9 C10 -0.2(3)
C6 N2 C10 C9 -0.5(3)
C8 C9 C10 N2 0.8(3)
C3 C4 C11 C12 -176.79(19)
C5 C4 C11 C12 0.0(3)
C4 C11 C12 N3 178.66(18)
C4 C11 C12 C7 -2.6(3)
C13 N3 C12 C11 -112.9(2)
C13 N3 C12 C7 68.4(3)
C8 C7 C12 C11 -176.69(19)
C6 C7 C12 C11 2.1(3)
C8 C7 C12 N3 2.0(3)
C6 C7 C12 N3 -179.23(17)
C12 N3 C13 O1 -2.9(3)
C12 N3 C13 C14 178.02(19)
O1 C13 C14 C15 -163.3(2)
N3 C13 C14 C15 15.8(3)
O1 C13 C14 C19 15.0(3)
N3 C13 C14 C19 -165.89(19)
C19 C14 C15 C16 1.1(3)
C13 C14 C15 C16 179.4(2)
C14 C15 C16 C17 0.1(3)
C15 C16 C17 C18 -1.6(3)
C15 C16 C17 C20 177.5(2)
C16 C17 C18 C19 2.0(3)
C20 C17 C18 C19 -177.2(2)
C17 C18 C19 C14 -0.8(4)
C15 C14 C19 C18 -0.8(3)
C13 C14 C19 C18 -179.2(2)
C24 N4 C20 C21 -0.6(3)
C24 N4 C20 C17 176.9(2)
C18 C17 C20 N4 -2.1(3)
C16 C17 C20 N4 178.8(2)
C18 C17 C20 C21 175.3(2)
C16 C17 C20 C21 -3.8(3)
N4 C20 C21 C22 0.3(3)
C17 C20 C21 C22 -177.0(2)
C20 C21 C22 C23 0.4(3)
C21 C22 C23 C24 -0.7(3)
C20 N4 C24 C23 0.3(3)
C22 C23 C24 N4 0.4(4)

loop_
_cod_related_entry_id
_cod_related_entry_database
_cod_related_entry_code
1 ChemSpider 30655626
